data_7120638
loop_
_publ_author_name
'Schleep, Mario'
'Hettich, Clarissa'
'Kratzert, Daniel'
'Scherer, Harald'
'Krossing, Ingo'

_publ_section_title
;
 Two Synthetic Approaches for the Preparation of Tin(II) Dications
;
_journal_name_full 'Chem. Commun.'
_journal_paper_doi 10.1039/C7CC06201J
_journal_year 2017
_chemical_formula_moiety 'Sn N8 H20 C16, 2(Al O4 C16 F36)'
_chemical_formula_sum 'C48 H20 Al2 F72 N8 O8 Sn'
_chemical_formula_weight 2377.37
_chemical_properties_physical ', Moisture-sensitive'
_space_group_crystal_system triclinic
_space_group_IT_number 2
_space_group_name_Hall '-P 1'
_space_group_name_H-M_alt 'P -1'
_symmetry_space_group_name_Hall '-P 1'
_symmetry_space_group_name_H-M 'P -1'
_atom_sites_solution_hydrogens geom
_audit_creation_method SHELXL-2014/7
_audit_update_record
;
2017-01-16 deposited with the CCDC.
2017-09-11 downloaded from the CCDC.
;
_cell_angle_alpha 82.129(3)
_cell_angle_beta 83.435(3)
_cell_angle_gamma 63.201(2)
_cell_formula_units_Z 2
_cell_length_a 14.2805(6)
_cell_length_b 14.2903(6)
_cell_length_c 20.9698(10)
_cell_measurement_reflns_used 9811
_cell_measurement_temperature 100(2)
_cell_measurement_theta_max 25.299
_cell_measurement_theta_min 2.4135
_cell_volume 3777.0(3)
_computing_structure_refinement 'SHELXL-2014/7 (Sheldrick, 2014)'
_diffrn_ambient_temperature 100(2)
_diffrn_measured_fraction_theta_full 0.999
_diffrn_measured_fraction_theta_max 0.949
_diffrn_measurement_device_type 'Bruker Smart Apex II Quazar'
_diffrn_measurement_method 'omega and phi scans'
_diffrn_radiation_type MoK\a
_diffrn_radiation_wavelength 0.71073
_diffrn_reflns_av_R_equivalents 0.0648
_diffrn_reflns_av_unetI/netI 0.0658
_diffrn_reflns_Laue_measured_fraction_full 0.999
_diffrn_reflns_Laue_measured_fraction_max 0.949
_diffrn_reflns_limit_h_max 19
_diffrn_reflns_limit_h_min -19
_diffrn_reflns_limit_k_max 19
_diffrn_reflns_limit_k_min -19
_diffrn_reflns_limit_l_max 28
_diffrn_reflns_limit_l_min -27
_diffrn_reflns_number 94441
_diffrn_reflns_point_group_measured_fraction_full 0.999
_diffrn_reflns_point_group_measured_fraction_max 0.949
_diffrn_reflns_theta_full 25.242
_diffrn_reflns_theta_max 28.909
_diffrn_reflns_theta_min 0.982
_diffrn_source 'INCOATEC Mo Microsource'
_exptl_absorpt_coefficient_mu 0.596
_exptl_absorpt_correction_T_max 0.7458
_exptl_absorpt_correction_T_min 0.6848
_exptl_absorpt_correction_type multi-scan
_exptl_absorpt_process_details 'L. Krause, R. Herbst-Irmer, G. M. Sheldrick, D. Stalke, J. Appl. Cryst. 2015, 48, 3--10.'
_exptl_crystal_colour colorless
_exptl_crystal_density_diffrn 2.090
_exptl_crystal_description needle
_exptl_crystal_F_000 2304
_exptl_crystal_size_max 0.300
_exptl_crystal_size_mid 0.050
_exptl_crystal_size_min 0.050
_refine_diff_density_max 1.130
_refine_diff_density_min -1.393
_refine_diff_density_rms 0.104
_refine_ls_extinction_method none
_refine_ls_goodness_of_fit_ref 1.021
_refine_ls_hydrogen_treatment constr
_refine_ls_matrix_type full
_refine_ls_number_parameters 1372
_refine_ls_number_reflns 18917
_refine_ls_number_restraints 15265
_refine_ls_restrained_S_all 0.818
_refine_ls_R_factor_all 0.0961
_refine_ls_R_factor_gt 0.0531
_refine_ls_shift/su_max 0.001
_refine_ls_shift/su_mean 0.000
_refine_ls_structure_factor_coef Fsqd
_refine_ls_weighting_details 'w=1/[\s^2^(Fo^2^)+(0.0599P)^2^+7.9601P] where P=(Fo^2^+2Fc^2^)/3'
_refine_ls_weighting_scheme calc
_refine_ls_wR_factor_gt 0.1280
_refine_ls_wR_factor_ref 0.1470
_reflns_Friedel_coverage 0.000
_reflns_number_gt 12585
_reflns_number_total 18917
_reflns_threshold_expression 'I > 2\s(I)'
_cod_data_source_file c7cc06201j2.cif
_cod_data_source_block P-1_a
_cod_database_code 7120638
_shelx_shelxl_version_number 2014/7
_shelx_space_group_comment
;
The symmetry employed for this shelxl refinement is uniquely defined
by the following loop, which should always be used as a source of
symmetry information in preference to the above space-group names.
They are only intended as comments.
;
_shelx_estimated_absorpt_t_min 0.841
_shelx_estimated_absorpt_t_max 0.971

loop_
_space_group_symop_operation_xyz
'x, y, z'
'-x, -y, -z'

loop_
_atom_site_label
_atom_site_type_symbol
_atom_site_fract_x
_atom_site_fract_y
_atom_site_fract_z
_atom_site_U_iso_or_equiv
_atom_site_adp_type
_atom_site_occupancy
_atom_site_site_symmetry_order
_atom_site_calc_flag
_atom_site_refinement_flags_posn
_atom_site_refinement_flags_adp
_atom_site_refinement_flags_occupancy
_atom_site_disorder_assembly
_atom_site_disorder_group
O1_10 O 0.414(2) 0.825(4) 0.861(2) 0.0293(7) Uani 0.080(3) 1 d D U P A 2
C1_10 C 0.512(2) 0.760(3) 0.8396(13) 0.0338(9) Uani 0.080(3) 1 d D U P A 2
C2_10 C 0.565(3) 0.668(2) 0.8921(12) 0.0342(10) Uani 0.080(3) 1 d D U P A 2
F1_10 F 0.544(3) 0.703(3) 0.9501(13) 0.0428(8) Uani 0.080(3) 1 d D U P A 2
F2_10 F 0.670(3) 0.619(6) 0.883(3) 0.0430(9) Uani 0.080(3) 1 d D U P A 2
F3_10 F 0.529(2) 0.597(2) 0.8942(15) 0.041(5) Uani 0.080(3) 1 d D U P A 2
C3_10 C 0.508(3) 0.713(3) 0.7783(14) 0.0513(13) Uani 0.080(3) 1 d D U P A 2
F4_10 F 0.485(3) 0.785(3) 0.7276(15) 0.0711(12) Uani 0.080(3) 1 d D U P A 2
F5_10 F 0.434(3) 0.680(3) 0.785(2) 0.0609(10) Uani 0.080(3) 1 d D U P A 2
F6_10 F 0.599(3) 0.632(4) 0.763(3) 0.0668(12) Uani 0.080(3) 1 d D U P A 2
C4_10 C 0.578(2) 0.822(2) 0.8222(15) 0.0518(13) Uani 0.080(3) 1 d D U P A 2
F7_10 F 0.523(3) 0.915(3) 0.790(2) 0.0663(11) Uani 0.080(3) 1 d D U P A 2
F8_10 F 0.666(4) 0.771(6) 0.786(3) 0.0590(9) Uani 0.080(3) 1 d D U P A 2
F9_10 F 0.607(3) 0.840(3) 0.8757(15) 0.059(6) Uani 0.080(3) 1 d D U P A 2
O1_9 O 0.310(2) 0.8640(16) 0.9841(6) 0.0226(14) Uani 0.462(4) 1 d D U P A 2
C1_9 C 0.3019(8) 0.9327(10) 1.0254(6) 0.0252(9) Uani 0.462(4) 1 d D U P A 2
C2_9 C 0.3287(7) 0.8706(7) 1.0925(4) 0.0324(18) Uani 0.462(4) 1 d D U P A 2
F1_9 F 0.2481(5) 0.8558(6) 1.1212(4) 0.0350(11) Uani 0.462(4) 1 d D U P A 2
F2_9 F 0.3551(16) 0.9185(18) 1.1328(7) 0.0424(19) Uani 0.462(4) 1 d D U P A 2
F3_9 F 0.4082(18) 0.7756(10) 1.0862(18) 0.0364(10) Uani 0.462(4) 1 d D U P A 2
C3_9 C 0.3807(6) 0.9798(6) 1.0041(4) 0.0294(17) Uani 0.462(4) 1 d D U P A 2
F4_9 F 0.3795(13) 1.0055(18) 0.9407(5) 0.0350(18) Uani 0.462(4) 1 d D U P A 2
F5_9 F 0.4790(6) 0.9072(7) 1.0140(4) 0.0403(12) Uani 0.462(4) 1 d D U P A 2
F6_9 F 0.3636(6) 1.0633(7) 1.0336(5) 0.0388(15) Uani 0.462(4) 1 d D U P A 2
C4_9 C 0.1900(6) 1.0239(6) 1.0299(4) 0.0312(17) Uani 0.462(4) 1 d D U P A 2
F7_9 F 0.1729(9) 1.1010(11) 0.9829(6) 0.0378(16) Uani 0.462(4) 1 d D U P A 2
F8_9 F 0.1687(13) 1.0687(9) 1.0849(4) 0.0432(16) Uani 0.462(4) 1 d D U P A 2
F9_9 F 0.1184(16) 0.9900(19) 1.0251(10) 0.037(2) Uani 0.462(4) 1 d D U P A 2
O1_8 O 0.2976(18) 0.8719(14) 0.9849(6) 0.0226(14) Uani 0.538(4) 1 d D U P A 1
C1_8 C 0.2908(7) 0.9384(8) 1.0279(5) 0.0252(9) Uani 0.538(4) 1 d D U P A 1
C2_8 C 0.3875(6) 0.8804(6) 1.0696(3) 0.0333(16) Uani 0.538(4) 1 d D U P A 1
F1_8 F 0.4083(16) 0.7806(9) 1.0880(16) 0.0364(10) Uani 0.538(4) 1 d D U P A 1
F2_8 F 0.3772(13) 0.9254(15) 1.1234(6) 0.0424(19) Uani 0.538(4) 1 d D U P A 1
F3_8 F 0.4732(5) 0.8821(6) 1.0361(3) 0.0403(12) Uani 0.538(4) 1 d D U P A 1
C3_8 C 0.2902(6) 1.0419(6) 0.9938(3) 0.0328(16) Uani 0.538(4) 1 d D U P A 1
F4_8 F 0.1966(7) 1.1090(9) 0.9732(5) 0.0378(16) Uani 0.538(4) 1 d D U P A 1
F5_8 F 0.3584(11) 1.0249(15) 0.9427(5) 0.0350(18) Uani 0.538(4) 1 d D U P A 1
F6_8 F 0.3171(5) 1.0907(6) 1.0335(4) 0.0388(15) Uani 0.538(4) 1 d D U P A 1
C4_8 C 0.1888(6) 0.9649(5) 1.0713(3) 0.0316(16) Uani 0.538(4) 1 d D U P A 1
F7_8 F 0.1089(14) 0.9868(16) 1.0367(8) 0.037(2) Uani 0.538(4) 1 d D U P A 1
F8_8 F 0.1640(11) 1.0472(7) 1.1043(4) 0.0432(16) Uani 0.538(4) 1 d D U P A 1
F9_8 F 0.1986(5) 0.8836(5) 1.1143(3) 0.0350(11) Uani 0.538(4) 1 d D U P A 1
O1_7 O 0.2751(2) 0.7440(2) 0.90403(12) 0.0245(6) Uani 1 1 d D U . . .
C1_7 C 0.2303(3) 0.6826(3) 0.93299(18) 0.0250(8) Uani 1 1 d D U . . .
C2_7 C 0.3130(3) 0.5817(3) 0.9680(2) 0.0350(9) Uani 1 1 d D U . . .
F1_7 F 0.3780(2) 0.5152(2) 0.92579(14) 0.0524(8) Uani 1 1 d D U . . .
F2_7 F 0.2697(2) 0.5302(2) 1.00898(14) 0.0469(7) Uani 1 1 d D U . . .
F3_7 F 0.3712(2) 0.6058(2) 1.00204(12) 0.0427(6) Uani 1 1 d D U . . .
C3_7 C 0.1386(3) 0.7409(3) 0.9824(2) 0.0345(9) Uani 1 1 d D U . . .
F4_7 F 0.0836(2) 0.8398(2) 0.95967(15) 0.0480(7) Uani 1 1 d D U . . .
F5_7 F 0.1769(2) 0.7399(2) 1.03817(12) 0.0428(6) Uani 1 1 d D U . . .
F6_7 F 0.0726(2) 0.6970(2) 0.99587(15) 0.0491(7) Uani 1 1 d D U . . .
C4_7 C 0.1853(4) 0.6510(4) 0.8804(2) 0.0423(11) Uani 1 1 d D U . . .
F7_7 F 0.0980(2) 0.7318(2) 0.85864(15) 0.0544(8) Uani 1 1 d D U . . .
F8_7 F 0.1605(3) 0.5715(2) 0.90162(15) 0.0580(8) Uani 1 1 d D U . . .
F9_7 F 0.2552(3) 0.6203(2) 0.83024(13) 0.0537(8) Uani 1 1 d D U . . .
O1_6 O 0.1978(2) 0.9698(2) 0.87351(12) 0.0249(6) Uani 1 1 d D U . . .
C1_6 C 0.1519(3) 1.0324(3) 0.82016(18) 0.0267(8) Uani 1 1 d D U . . .
C2_6 C 0.2291(4) 1.0680(3) 0.7779(2) 0.0368(10) Uani 1 1 d D U . . .
F1_6 F 0.2838(2) 1.0923(2) 0.81456(13) 0.0481(7) Uani 1 1 d D U . . .
F2_6 F 0.1785(2) 1.1531(2) 0.73725(13) 0.0484(7) Uani 1 1 d D U . . .
F3_6 F 0.2972(2) 0.9928(2) 0.74236(12) 0.0426(6) Uani 1 1 d D U . . .
C3_6 C 0.1158(3) 0.9729(3) 0.77980(19) 0.0324(9) Uani 1 1 d D U . . .
F4_6 F 0.0327(2) 0.9631(2) 0.80819(13) 0.0429(6) Uani 1 1 d D U . . .
F5_6 F 0.1921(2) 0.87499(18) 0.77360(12) 0.0360(6) Uani 1 1 d D U . . .
F6_6 F 0.0926(2) 1.0201(2) 0.72034(12) 0.0421(6) Uani 1 1 d D U . . .
C4_6 C 0.0551(4) 1.1304(3) 0.8424(2) 0.0377(10) Uani 1 1 d D U . . .
F7_6 F 0.0030(2) 1.1048(2) 0.89262(13) 0.0465(7) Uani 1 1 d D U . . .
F8_6 F -0.0123(2) 1.1804(2) 0.79563(14) 0.0502(7) Uani 1 1 d D U . . .
F9_6 F 0.0824(2) 1.2007(2) 0.86030(13) 0.0488(7) Uani 1 1 d D U . . .
O1_5 O 0.4098(3) 0.8354(4) 0.8592(2) 0.0293(7) Uani 0.920(3) 1 d D U P A 1
C1_5 C 0.5061(4) 0.7659(4) 0.8379(2) 0.0338(9) Uani 0.920(3) 1 d D U P A 1
C2_5 C 0.4967(4) 0.6914(5) 0.7949(3) 0.0513(13) Uani 0.920(3) 1 d D U P A 1
F1_5 F 0.4821(3) 0.6140(3) 0.83042(19) 0.0609(10) Uani 0.920(3) 1 d D U P A 1
F2_5 F 0.5836(3) 0.6448(5) 0.7564(3) 0.0668(12) Uani 0.920(3) 1 d D U P A 1
F3_5 F 0.4169(3) 0.7432(4) 0.75752(17) 0.0711(12) Uani 0.920(3) 1 d D U P A 1
C3_5 C 0.5586(4) 0.8316(5) 0.7976(3) 0.0518(13) Uani 0.920(3) 1 d D U P A 1
F4_5 F 0.5432(3) 0.9143(3) 0.8261(2) 0.0663(11) Uani 0.920(3) 1 d D U P A 1
F5_5 F 0.5205(3) 0.8658(4) 0.73952(16) 0.0836(15) Uani 0.920(3) 1 d D U P A 1
F6_5 F 0.6636(4) 0.7728(6) 0.7886(3) 0.0590(9) Uani 0.920(3) 1 d D U P A 1
C4_5 C 0.5753(4) 0.7016(4) 0.8946(2) 0.0342(10) Uani 0.920(3) 1 d D U P A 1
F7_5 F 0.6058(2) 0.7597(3) 0.92324(14) 0.0444(8) Uani 0.920(3) 1 d D U P A 1
F8_5 F 0.6614(3) 0.6186(5) 0.8757(3) 0.0430(9) Uani 0.920(3) 1 d D U P A 1
F9_5 F 0.5206(2) 0.6664(3) 0.93876(14) 0.0428(8) Uani 0.920(3) 1 d D U P A 1
O1_4 O 0.3823(2) 0.8149(2) 0.47161(12) 0.0270(6) Uani 1 1 d D U . . .
C1_4 C 0.3830(3) 0.8179(3) 0.53570(17) 0.0235(8) Uani 1 1 d D U . . .
C2_4 C 0.2700(3) 0.8817(3) 0.56601(18) 0.0283(8) Uani 1 1 d D U . . .
F1_4 F 0.2181(2) 0.96919(19) 0.52862(12) 0.0388(6) Uani 1 1 d D U . . .
F2_4 F 0.2709(2) 0.9087(2) 0.62378(12) 0.0466(7) Uani 1 1 d D U . . .
F3_4 F 0.21518(19) 0.8265(2) 0.57172(13) 0.0382(6) Uani 1 1 d D U . . .
C3_4 C 0.4298(3) 0.7050(3) 0.56988(19) 0.0323(9) Uani 1 1 d D U . . .
F4_4 F 0.5327(2) 0.6545(2) 0.55775(13) 0.0417(6) Uani 1 1 d D U . . .
F5_4 F 0.3883(2) 0.6482(2) 0.54922(13) 0.0419(6) Uani 1 1 d D U . . .
F6_4 F 0.4109(2) 0.7022(2) 0.63376(12) 0.0478(7) Uani 1 1 d D U . . .
C4_4 C 0.4520(3) 0.8725(3) 0.5456(2) 0.0344(9) Uani 1 1 d D U . . .
F7_4 F 0.54137(19) 0.8346(2) 0.51032(13) 0.0411(6) Uani 1 1 d D U . . .
F8_4 F 0.4789(2) 0.8566(3) 0.60725(13) 0.0525(8) Uani 1 1 d D U . . .
F9_4 F 0.4030(2) 0.9752(2) 0.53030(14) 0.0441(7) Uani 1 1 d D U . . .
O1_3 O 0.4188(2) 0.7655(2) 0.34427(13) 0.0316(6) Uani 1 1 d D U . . .
C1_3 C 0.5190(3) 0.7015(3) 0.32652(18) 0.0276(8) Uani 1 1 d D U . . .
C2_3 C 0.5179(3) 0.6336(4) 0.2751(2) 0.0395(10) Uani 1 1 d D U . . .
F1_3 F 0.4904(3) 0.5596(2) 0.30230(16) 0.0582(8) Uani 1 1 d D U . . .
F2_3 F 0.6112(2) 0.5864(3) 0.24299(14) 0.0586(8) Uani 1 1 d D U . . .
F3_3 F 0.4493(2) 0.6928(2) 0.23141(13) 0.0500(7) Uani 1 1 d D U . . .
C3_3 C 0.5756(4) 0.7689(4) 0.2959(2) 0.0408(10) Uani 1 1 d D U . . .
F4_3 F 0.5568(2) 0.8464(2) 0.33106(15) 0.0527(7) Uani 1 1 d D U . . .
F5_3 F 0.5438(2) 0.8121(3) 0.23670(13) 0.0528(8) Uani 1 1 d D U . . .
F6_3 F 0.6804(2) 0.7112(3) 0.28979(14) 0.0552(8) Uani 1 1 d D U . . .
C4_3 C 0.5802(3) 0.6282(3) 0.3844(2) 0.0351(9) Uani 1 1 d D U . . .
F7_3 F 0.6107(2) 0.6794(2) 0.41957(12) 0.0404(6) Uani 1 1 d D U . . .
F8_3 F 0.6654(2) 0.5441(2) 0.36652(14) 0.0535(8) Uani 1 1 d D U . . .
F9_3 F 0.5187(2) 0.5937(2) 0.42263(13) 0.0451(7) Uani 1 1 d D U . . .
O1_2 O 0.2257(2) 0.9297(2) 0.37899(13) 0.0290(6) Uani 1 1 d D U . . .
C1_2 C 0.2027(3) 1.0244(3) 0.34564(18) 0.0278(8) Uani 1 1 d D U . . .
C2_2 C 0.2295(4) 1.0116(3) 0.2722(2) 0.0431(11) Uani 1 1 d D U . . .
F1_2 F 0.3334(3) 0.9783(2) 0.25799(13) 0.0555(8) Uani 1 1 d D U . . .
F2_2 F 0.1816(3) 1.1014(2) 0.23565(13) 0.0609(9) Uani 1 1 d D U . . .
F3_2 F 0.2034(3) 0.9416(2) 0.25493(13) 0.0510(8) Uani 1 1 d D U . . .
C3_2 C 0.0845(4) 1.0963(4) 0.3568(2) 0.0447(11) Uani 1 1 d D U . . .
F4_2 F 0.0528(2) 1.0883(2) 0.41754(15) 0.0547(8) Uani 1 1 d D U . . .
F5_2 F 0.0277(2) 1.0725(2) 0.32170(17) 0.0598(8) Uani 1 1 d D U . . .
F6_2 F 0.0611(3) 1.1994(2) 0.33924(16) 0.0571(8) Uani 1 1 d D U . . .
C4_2 C 0.2669(4) 1.0768(3) 0.3682(2) 0.0385(10) Uani 1 1 d D U . . .
F7_2 F 0.2257(2) 1.1131(2) 0.42579(12) 0.0464(7) Uani 1 1 d D U . . .
F8_2 F 0.2670(3) 1.1557(2) 0.32755(13) 0.0518(8) Uani 1 1 d D U . . .
F9_2 F 0.3662(2) 1.0061(2) 0.37589(15) 0.0494(7) Uani 1 1 d D U . . .
O1_1 O 0.2635(2) 0.7276(2) 0.42795(13) 0.0287(6) Uani 1 1 d D U . . .
C1_1 C 0.1841(3) 0.7043(3) 0.42206(18) 0.0257(8) Uani 1 1 d D U . . .
C2_1 C 0.0758(3) 0.8030(3) 0.4297(2) 0.0370(10) Uani 1 1 d D U . . .
F1_1 F 0.0777(2) 0.8597(2) 0.47425(13) 0.0424(6) Uani 1 1 d D U . . .
F2_1 F -0.0033(2) 0.7768(2) 0.44755(15) 0.0492(7) Uani 1 1 d D U . . .
F3_1 F 0.0509(2) 0.8659(2) 0.37475(14) 0.0473(7) Uani 1 1 d D U . . .
C3_1 C 0.1921(4) 0.6663(4) 0.3551(2) 0.0421(11) Uani 1 1 d D U . . .
F4_1 F 0.2710(2) 0.5693(2) 0.35189(15) 0.0553(8) Uani 1 1 d D U . . .
F5_1 F 0.2124(3) 0.7281(2) 0.30840(12) 0.0500(7) Uani 1 1 d D U . . .
F6_1 F 0.1052(2) 0.6617(3) 0.34195(13) 0.0541(8) Uani 1 1 d D U . . .
C4_1 C 0.1886(3) 0.6171(3) 0.4761(2) 0.0358(10) Uani 1 1 d D U . . .
F7_1 F 0.2854(2) 0.5423(2) 0.48080(15) 0.0505(7) Uani 1 1 d D U . . .
F8_1 F 0.1281(2) 0.5711(2) 0.46577(14) 0.0468(7) Uani 1 1 d D U . . .
F9_1 F 0.1553(2) 0.6565(2) 0.53284(12) 0.0442(7) Uani 1 1 d D U . . .
Sn1 Sn 0.97447(2) 0.56722(2) 0.25081(2) 0.02573(8) Uani 1 1 d . . . . .
Al1 Al 0.32297(9) 0.80980(8) 0.40610(5) 0.0191(2) Uani 1 1 d D . . . .
Al2 Al 0.29563(9) 0.85439(9) 0.90510(5) 0.0205(2) Uani 1 1 d D . . . .
C4_11 C 1.0968(3) 0.3470(3) 0.1739(2) 0.0293(9) Uani 1 1 d . . . . .
H4_11 H 1.0957 0.3104 0.2152 0.035 Uiso 1 1 calc R U . . .
C3_11 C 1.1407(4) 0.2894(4) 0.1214(2) 0.0371(10) Uani 1 1 d . . . . .
H3_11 H 1.1696 0.2148 0.1274 0.045 Uiso 1 1 calc R U . . .
C2_11 C 1.1028(4) 0.4429(4) 0.0568(2) 0.0371(10) Uani 1 1 d . . . . .
H2_11 H 1.1039 0.4796 0.0156 0.045 Uiso 1 1 calc R U . . .
N2_11 N 1.1430(3) 0.3377(3) 0.0617(2) 0.0410(9) Uani 1 1 d . . . . .
C1_11 C 1.0601(4) 0.4998(4) 0.1092(2) 0.0348(10) Uani 1 1 d . . . . .
H1_11 H 1.0328 0.5743 0.1035 0.042 Uiso 1 1 calc R U . . .
N1_11 N 1.0562(3) 0.4511(3) 0.16904(18) 0.0311(8) Uani 1 1 d . . . . .
N1_12 N 1.0905(3) 0.4360(3) 0.32797(18) 0.0330(8) Uani 1 1 d . . . . .
C1_12 C 1.1938(3) 0.4007(3) 0.3238(2) 0.0315(9) Uani 1 1 d . . . . .
H1_12 H 1.2271 0.4114 0.2835 0.038 Uiso 1 1 calc R U . . .
N2_12 N 1.2142(3) 0.3302(3) 0.4329(2) 0.0396(9) Uani 1 1 d . . . . .
C2_12 C 1.2551(4) 0.3489(3) 0.3756(2) 0.0360(10) Uani 1 1 d . . . . .
H2_12 H 1.3289 0.3261 0.3699 0.043 Uiso 1 1 calc R U . . .
C3_12 C 1.1096(4) 0.3632(4) 0.4377(2) 0.0403(11) Uani 1 1 d . . . . .
H3_12 H 1.0772 0.3498 0.4777 0.048 Uiso 1 1 calc R U . . .
C4_12 C 1.0478(4) 0.4161(4) 0.3863(2) 0.0367(10) Uani 1 1 d . . . . .
H4_12 H 0.9740 0.4388 0.3919 0.044 Uiso 1 1 calc R U . . .
N1_13 N 0.8971(3) 0.4492(3) 0.27720(18) 0.0309(8) Uani 1 1 d . . . . .
C2_13 C 0.8023(4) 0.3310(3) 0.3114(2) 0.0333(9) Uani 1 1 d . . . . .
H2A_13 H 0.7296 0.3673 0.2985 0.050 Uiso 1 1 calc R U . . .
H2B_13 H 0.8027 0.3146 0.3583 0.050 Uiso 1 1 calc R U . . .
H2C_13 H 0.8397 0.2656 0.2905 0.050 Uiso 1 1 calc R U . . .
C1_13 C 0.8542(3) 0.3987(3) 0.29181(19) 0.0277(9) Uani 1 1 d . . . . .
N1_14 N 0.8744(3) 0.6384(3) 0.37291(19) 0.0404(9) Uani 1 1 d . . . . .
C2_14 C 0.7557(4) 0.8180(4) 0.4192(2) 0.0375(10) Uani 1 1 d . . . . .
H2A_14 H 0.7909 0.8639 0.4107 0.056 Uiso 1 1 calc R U . . .
H2B_14 H 0.7426 0.8062 0.4658 0.056 Uiso 1 1 calc R U . . .
H2C_14 H 0.6887 0.8515 0.3984 0.056 Uiso 1 1 calc R U . . .
C1_14 C 0.8226(4) 0.7169(4) 0.3934(2) 0.0350(10) Uani 1 1 d . . . . .
N1_15 N 0.8306(3) 0.6205(3) 0.1618(2) 0.0406(9) Uani 1 1 d . . . . .
C2_15 C 0.6754(4) 0.7241(4) 0.0889(3) 0.0533(14) Uani 1 1 d . . . . .
H2A_15 H 0.7016 0.7254 0.0437 0.080 Uiso 1 1 calc R U . . .
H2B_15 H 0.6363 0.7963 0.1009 0.080 Uiso 1 1 calc R U . . .
H2C_15 H 0.6290 0.6895 0.0947 0.080 Uiso 1 1 calc R U . . .
C1_15 C 0.7638(4) 0.6661(4) 0.1297(2) 0.0347(10) Uani 1 1 d . . . . .
N1_16 N 1.1570(3) 0.5745(3) 0.20357(19) 0.0371(9) Uani 1 1 d . . . . .
C2_16 C 1.3108(4) 0.6220(5) 0.1671(3) 0.0529(14) Uani 1 1 d . . . . .
H2A_16 H 1.3344 0.6061 0.1224 0.079 Uiso 1 1 calc R U . . .
H2B_16 H 1.3688 0.5800 0.1952 0.079 Uiso 1 1 calc R U . . .
H2C_16 H 1.2881 0.6971 0.1702 0.079 Uiso 1 1 calc R U . . .
C1_16 C 1.2232(4) 0.5965(4) 0.1871(2) 0.0336(10) Uani 1 1 d . . . . .

loop_
_atom_site_aniso_label
_atom_site_aniso_U_11
_atom_site_aniso_U_22
_atom_site_aniso_U_33
_atom_site_aniso_U_23
_atom_site_aniso_U_13
_atom_site_aniso_U_12
O1_10 0.0257(14) 0.0360(18) 0.0249(14) 0.0000(13) 0.0031(11) -0.0144(13)
C1_10 0.0235(18) 0.050(2) 0.0228(17) -0.0024(15) 0.0031(14) -0.0135(17)
C2_10 0.027(2) 0.045(2) 0.0293(19) -0.0031(17) 0.0007(15) -0.0158(18)
F1_10 0.0361(16) 0.0520(19) 0.0336(15) 0.0071(13) 0.0034(12) -0.0179(14)
F2_10 0.0267(14) 0.0491(16) 0.042(2) -0.0024(14) -0.0010(13) -0.0076(13)
F3_10 0.024(10) 0.040(8) 0.049(12) 0.007(7) -0.007(8) -0.008(8)
C3_10 0.023(2) 0.082(3) 0.044(3) -0.034(2) 0.0070(18) -0.014(2)
F4_10 0.0354(18) 0.120(3) 0.0471(19) -0.0416(19) -0.0048(14) -0.0149(19)
F5_10 0.0372(18) 0.071(2) 0.081(3) -0.0443(19) 0.0148(16) -0.0235(17)
F6_10 0.0330(19) 0.111(3) 0.045(2) -0.039(2) 0.0095(16) -0.0159(18)
C4_10 0.032(2) 0.073(3) 0.044(3) 0.017(2) 0.0014(19) -0.025(2)
F7_10 0.044(2) 0.068(2) 0.088(3) 0.023(2) 0.0031(19) -0.0348(17)
F8_10 0.0271(14) 0.092(2) 0.0451(17) 0.0177(16) 0.0034(12) -0.0226(15)
F9_10 0.039(12) 0.078(14) 0.059(7) 0.005(7) -0.001(7) -0.027(11)
O1_9 0.027(4) 0.024(2) 0.0197(13) -0.0034(12) -0.0018(15) -0.013(3)
C1_9 0.033(2) 0.0304(19) 0.0194(17) -0.0049(14) 0.0010(15) -0.0203(17)
C2_9 0.045(4) 0.041(4) 0.020(3) -0.005(3) -0.001(3) -0.027(3)
F1_9 0.043(3) 0.042(3) 0.0259(17) -0.0032(17) 0.007(2) -0.026(3)
F2_9 0.059(6) 0.061(3) 0.024(3) -0.007(3) -0.004(3) -0.040(3)
F3_9 0.0396(14) 0.0446(16) 0.0273(18) 0.0044(15) -0.0092(11) -0.0211(14)
C3_9 0.038(4) 0.038(4) 0.024(3) -0.005(3) 0.000(3) -0.027(3)
F4_9 0.051(5) 0.037(6) 0.0263(13) -0.0027(17) 0.0037(18) -0.029(4)
F5_9 0.0338(16) 0.059(3) 0.034(4) 0.001(2) -0.002(2) -0.0273(18)
F6_9 0.051(4) 0.049(4) 0.0358(15) -0.011(2) 0.002(3) -0.038(4)
C4_9 0.036(4) 0.029(4) 0.031(4) -0.011(3) 0.004(3) -0.015(3)
F7_9 0.044(4) 0.0296(19) 0.041(3) -0.0026(17) -0.004(3) -0.018(2)
F8_9 0.055(2) 0.041(4) 0.041(4) -0.019(3) 0.016(4) -0.027(3)
F9_9 0.028(3) 0.0361(17) 0.046(5) -0.009(3) 0.004(4) -0.0142(16)
O1_8 0.027(4) 0.024(2) 0.0197(13) -0.0034(12) -0.0018(15) -0.013(3)
C1_8 0.033(2) 0.0304(19) 0.0194(17) -0.0049(14) 0.0010(15) -0.0203(17)
C2_8 0.037(4) 0.046(4) 0.023(3) -0.002(3) -0.003(3) -0.023(3)
F1_8 0.0396(14) 0.0446(16) 0.0273(18) 0.0044(15) -0.0092(11) -0.0211(14)
F2_8 0.059(6) 0.061(3) 0.024(3) -0.007(3) -0.004(3) -0.040(3)
F3_8 0.0338(16) 0.059(3) 0.034(4) 0.001(2) -0.002(2) -0.0273(18)
C3_8 0.045(4) 0.036(3) 0.027(3) -0.006(3) 0.000(3) -0.026(3)
F4_8 0.044(4) 0.0296(19) 0.041(3) -0.0026(17) -0.004(3) -0.018(2)
F5_8 0.051(5) 0.037(6) 0.0263(13) -0.0027(17) 0.0037(18) -0.029(4)
F6_8 0.051(4) 0.049(4) 0.0358(15) -0.011(2) 0.002(3) -0.038(4)
C4_8 0.035(3) 0.027(3) 0.033(3) -0.009(3) 0.006(3) -0.014(3)
F7_8 0.028(3) 0.0361(17) 0.046(5) -0.009(3) 0.004(4) -0.0142(16)
F8_8 0.055(2) 0.041(4) 0.041(4) -0.019(3) 0.016(4) -0.027(3)
F9_8 0.043(3) 0.042(3) 0.0259(17) -0.0032(17) 0.007(2) -0.026(3)
O1_7 0.0280(14) 0.0262(14) 0.0216(13) -0.0039(11) 0.0009(11) -0.0140(12)
C1_7 0.0289(19) 0.0228(18) 0.0265(18) -0.0028(14) -0.0004(14) -0.0143(16)
C2_7 0.039(2) 0.034(2) 0.031(2) 0.0000(17) 0.0016(17) -0.0168(19)
F1_7 0.0532(18) 0.0282(14) 0.0545(17) -0.0061(12) 0.0099(14) -0.0018(13)
F2_7 0.0477(16) 0.0450(16) 0.0486(16) 0.0170(13) -0.0038(13) -0.0267(14)
F3_7 0.0367(14) 0.0580(17) 0.0341(14) 0.0124(12) -0.0102(11) -0.0244(13)
C3_7 0.032(2) 0.032(2) 0.043(2) -0.0037(17) 0.0061(17) -0.0188(18)
F4_7 0.0312(14) 0.0295(14) 0.072(2) -0.0044(13) 0.0135(13) -0.0075(11)
F5_7 0.0541(17) 0.0487(16) 0.0323(13) -0.0148(12) 0.0143(12) -0.0294(14)
F6_7 0.0357(15) 0.0473(16) 0.071(2) -0.0006(14) 0.0087(13) -0.0278(13)
C4_7 0.061(3) 0.041(2) 0.039(2) 0.0000(19) -0.011(2) -0.034(2)
F7_7 0.0555(18) 0.0642(19) 0.0594(19) 0.0179(15) -0.0307(15) -0.0408(16)
F8_7 0.095(2) 0.0537(18) 0.0548(18) -0.0015(14) -0.0130(17) -0.0576(18)
F9_7 0.087(2) 0.0597(18) 0.0312(14) -0.0121(13) -0.0031(14) -0.0449(17)
O1_6 0.0291(14) 0.0256(14) 0.0192(12) -0.0003(10) -0.0021(11) -0.0117(12)
C1_6 0.033(2) 0.0268(19) 0.0201(17) 0.0030(14) -0.0044(14) -0.0134(16)
C2_6 0.047(2) 0.038(2) 0.029(2) 0.0045(17) -0.0016(17) -0.024(2)
F1_6 0.0629(19) 0.0626(18) 0.0393(15) 0.0028(13) -0.0041(13) -0.0477(16)
F2_6 0.0659(19) 0.0419(15) 0.0361(14) 0.0145(12) -0.0051(13) -0.0272(14)
F3_6 0.0425(15) 0.0518(16) 0.0282(13) 0.0007(11) 0.0057(11) -0.0193(13)
C3_6 0.033(2) 0.032(2) 0.030(2) -0.0015(16) -0.0065(16) -0.0117(18)
F4_6 0.0375(14) 0.0489(16) 0.0491(16) -0.0006(13) -0.0085(12) -0.0247(13)
F5_6 0.0436(14) 0.0278(12) 0.0342(13) -0.0054(10) -0.0096(11) -0.0114(11)
F6_6 0.0505(16) 0.0417(15) 0.0306(13) 0.0027(11) -0.0180(12) -0.0155(13)
C4_6 0.046(2) 0.025(2) 0.033(2) 0.0010(16) -0.0027(18) -0.0079(18)
F7_6 0.0426(16) 0.0354(15) 0.0430(15) -0.0025(12) 0.0111(12) -0.0044(12)
F8_6 0.0474(16) 0.0351(15) 0.0472(16) 0.0039(12) -0.0144(13) 0.0006(13)
F9_6 0.072(2) 0.0278(14) 0.0426(16) -0.0048(12) -0.0048(14) -0.0184(14)
O1_5 0.0257(14) 0.0360(18) 0.0249(14) 0.0000(13) 0.0031(11) -0.0144(13)
C1_5 0.0235(18) 0.050(2) 0.0228(17) -0.0024(15) 0.0031(14) -0.0135(17)
C2_5 0.023(2) 0.082(3) 0.044(3) -0.034(2) 0.0070(18) -0.014(2)
F1_5 0.0372(18) 0.071(2) 0.081(3) -0.0443(19) 0.0148(16) -0.0235(17)
F2_5 0.0330(19) 0.111(3) 0.045(2) -0.039(2) 0.0095(16) -0.0159(18)
F3_5 0.0354(18) 0.120(3) 0.0471(19) -0.0416(19) -0.0048(14) -0.0149(19)
C3_5 0.032(2) 0.073(3) 0.044(3) 0.017(2) 0.0014(19) -0.025(2)
F4_5 0.044(2) 0.068(2) 0.088(3) 0.023(2) 0.0031(19) -0.0348(17)
F5_5 0.0362(18) 0.143(4) 0.0399(18) 0.044(2) -0.0023(14) -0.026(2)
F6_5 0.0271(14) 0.092(2) 0.0451(17) 0.0177(16) 0.0034(12) -0.0226(15)
C4_5 0.027(2) 0.045(2) 0.0293(19) -0.0031(17) 0.0007(15) -0.0158(18)
F7_5 0.0372(16) 0.065(2) 0.0372(16) -0.0061(14) -0.0066(12) -0.0269(15)
F8_5 0.0267(14) 0.0491(16) 0.042(2) -0.0024(14) -0.0010(13) -0.0076(13)
F9_5 0.0361(16) 0.0520(19) 0.0336(15) 0.0071(13) 0.0034(12) -0.0179(14)
O1_4 0.0322(15) 0.0361(16) 0.0184(12) -0.0027(11) -0.0019(11) -0.0199(13)
C1_4 0.0263(18) 0.0315(19) 0.0192(16) -0.0038(14) -0.0009(13) -0.0182(16)
C2_4 0.032(2) 0.032(2) 0.0244(18) -0.0020(15) 0.0010(15) -0.0174(17)
F1_4 0.0351(14) 0.0342(14) 0.0411(14) 0.0017(11) 0.0028(11) -0.0127(11)
F2_4 0.0421(15) 0.0658(19) 0.0302(13) -0.0184(13) 0.0054(11) -0.0202(14)
F3_4 0.0319(13) 0.0441(15) 0.0445(15) -0.0014(12) 0.0039(11) -0.0243(12)
C3_4 0.036(2) 0.035(2) 0.0253(19) 0.0006(16) -0.0046(16) -0.0152(18)
F4_4 0.0334(14) 0.0398(15) 0.0454(15) 0.0013(12) -0.0069(11) -0.0110(12)
F5_4 0.0517(16) 0.0354(14) 0.0465(15) 0.0064(12) -0.0131(13) -0.0268(13)
F6_4 0.0624(18) 0.0512(17) 0.0271(13) 0.0051(12) -0.0103(12) -0.0234(15)
C4_4 0.037(2) 0.041(2) 0.033(2) -0.0107(17) -0.0010(17) -0.0222(19)
F7_4 0.0289(13) 0.0523(16) 0.0528(16) -0.0165(13) 0.0043(11) -0.0258(12)
F8_4 0.0618(19) 0.077(2) 0.0387(15) -0.0132(14) -0.0100(13) -0.0450(17)
F9_4 0.0437(15) 0.0390(15) 0.0598(18) -0.0131(13) 0.0030(13) -0.0263(13)
O1_3 0.0272(14) 0.0386(16) 0.0249(14) -0.0075(12) 0.0049(11) -0.0112(13)
C1_3 0.0229(18) 0.036(2) 0.0240(18) -0.0095(15) 0.0049(14) -0.0126(16)
C2_3 0.034(2) 0.050(3) 0.038(2) -0.0175(19) 0.0032(18) -0.019(2)
F1_3 0.070(2) 0.0531(18) 0.064(2) -0.0205(15) 0.0012(16) -0.0363(17)
F2_3 0.0477(17) 0.074(2) 0.0465(17) -0.0345(16) 0.0115(13) -0.0155(16)
F3_3 0.0487(17) 0.073(2) 0.0361(14) -0.0174(14) -0.0052(12) -0.0304(15)
C3_3 0.042(2) 0.058(3) 0.032(2) -0.0074(19) 0.0006(18) -0.030(2)
F4_3 0.0625(19) 0.0563(18) 0.0551(18) -0.0091(14) -0.0027(15) -0.0392(16)
F5_3 0.0556(18) 0.076(2) 0.0351(14) 0.0065(14) 0.0007(13) -0.0403(17)
F6_3 0.0344(15) 0.090(2) 0.0493(17) -0.0112(16) 0.0074(12) -0.0359(16)
C4_3 0.031(2) 0.035(2) 0.034(2) -0.0093(17) 0.0020(16) -0.0088(18)
F7_3 0.0331(14) 0.0531(16) 0.0324(13) -0.0090(12) -0.0056(11) -0.0147(12)
F8_3 0.0377(15) 0.0488(17) 0.0506(17) -0.0134(14) 0.0000(13) 0.0030(13)
F9_3 0.0498(16) 0.0406(15) 0.0394(15) 0.0022(12) 0.0011(12) -0.0178(13)
O1_2 0.0354(16) 0.0222(14) 0.0272(14) 0.0015(11) -0.0022(12) -0.0116(12)
C1_2 0.040(2) 0.0220(18) 0.0212(17) 0.0027(14) -0.0040(15) -0.0145(16)
C2_2 0.071(3) 0.031(2) 0.029(2) -0.0012(17) -0.005(2) -0.023(2)
F1_2 0.076(2) 0.0571(18) 0.0340(15) -0.0065(13) 0.0190(14) -0.0352(17)
F2_2 0.111(3) 0.0401(16) 0.0280(14) 0.0074(12) -0.0154(15) -0.0304(17)
F3_2 0.089(2) 0.0445(16) 0.0313(14) -0.0063(12) -0.0078(14) -0.0386(16)
C3_2 0.050(3) 0.033(2) 0.047(3) -0.0015(19) -0.007(2) -0.015(2)
F4_2 0.0479(17) 0.0487(17) 0.0558(18) -0.0082(14) 0.0126(14) -0.0137(14)
F5_2 0.0492(18) 0.0447(17) 0.080(2) 0.0037(15) -0.0284(16) -0.0134(14)
F6_2 0.067(2) 0.0249(14) 0.065(2) 0.0033(13) -0.0141(16) -0.0072(14)
C4_2 0.054(3) 0.031(2) 0.033(2) -0.0005(17) -0.0022(19) -0.022(2)
F7_2 0.082(2) 0.0407(15) 0.0287(13) -0.0051(11) -0.0014(13) -0.0373(15)
F8_2 0.085(2) 0.0415(15) 0.0427(16) -0.0024(12) 0.0070(15) -0.0427(16)
F9_2 0.0528(17) 0.0490(16) 0.0592(18) -0.0015(14) -0.0026(14) -0.0348(14)
O1_1 0.0317(15) 0.0320(15) 0.0307(15) -0.0017(12) -0.0031(12) -0.0215(13)
C1_1 0.0281(19) 0.0287(19) 0.0264(18) -0.0012(15) -0.0028(14) -0.0181(16)
C2_1 0.033(2) 0.040(2) 0.044(2) 0.0000(18) -0.0054(18) -0.0220(19)
F1_1 0.0401(15) 0.0412(15) 0.0443(15) -0.0134(12) 0.0034(12) -0.0155(12)
F2_1 0.0317(14) 0.0548(18) 0.0664(19) -0.0011(14) 0.0022(13) -0.0263(13)
F3_1 0.0435(16) 0.0472(16) 0.0501(16) 0.0124(13) -0.0175(13) -0.0206(14)
C3_1 0.060(3) 0.052(3) 0.034(2) -0.0122(19) 0.0034(19) -0.041(2)
F4_1 0.0635(19) 0.0501(17) 0.0617(19) -0.0272(14) 0.0174(15) -0.0323(15)
F5_1 0.075(2) 0.0681(19) 0.0256(13) -0.0048(12) 0.0037(13) -0.0499(17)
F6_1 0.0643(19) 0.088(2) 0.0399(16) -0.0167(15) -0.0015(14) -0.0570(18)
C4_1 0.042(2) 0.036(2) 0.038(2) 0.0007(17) -0.0039(18) -0.026(2)
F7_1 0.0451(16) 0.0335(15) 0.069(2) 0.0101(13) -0.0049(14) -0.0176(13)
F8_1 0.0575(18) 0.0454(16) 0.0559(17) -0.0013(13) 0.0004(14) -0.0408(15)
F9_1 0.0619(18) 0.0515(16) 0.0296(13) 0.0004(12) 0.0008(12) -0.0362(15)
Sn1 0.02485(14) 0.02270(14) 0.02975(15) -0.00166(10) -0.00035(10) -0.01113(11)
Al1 0.0218(6) 0.0199(5) 0.0178(5) -0.0011(4) -0.0006(4) -0.0115(5)
Al2 0.0228(6) 0.0249(6) 0.0163(5) -0.0013(4) -0.0002(4) -0.0130(5)
C4_11 0.030(2) 0.026(2) 0.033(2) -0.0011(17) -0.0017(17) -0.0144(18)
C3_11 0.039(3) 0.033(2) 0.039(2) -0.0048(19) 0.002(2) -0.016(2)
C2_11 0.038(3) 0.047(3) 0.031(2) -0.001(2) -0.0029(19) -0.024(2)
N2_11 0.043(2) 0.042(2) 0.043(2) -0.0102(18) 0.0000(18) -0.0224(19)
C1_11 0.037(2) 0.033(2) 0.037(2) -0.0021(19) -0.0013(19) -0.018(2)
N1_11 0.0264(18) 0.0319(19) 0.039(2) -0.0075(16) 0.0015(15) -0.0157(16)
N1_12 0.032(2) 0.0222(18) 0.045(2) 0.0025(15) -0.0099(16) -0.0120(16)
C1_12 0.027(2) 0.027(2) 0.040(2) -0.0020(18) -0.0023(18) -0.0112(18)
N2_12 0.040(2) 0.034(2) 0.048(2) 0.0000(18) -0.0133(18) -0.0179(18)
C2_12 0.033(2) 0.026(2) 0.050(3) 0.002(2) -0.010(2) -0.0143(19)
C3_12 0.041(3) 0.035(3) 0.043(3) 0.004(2) -0.004(2) -0.017(2)
C4_12 0.036(2) 0.033(2) 0.042(3) 0.003(2) -0.004(2) -0.018(2)
N1_13 0.0298(19) 0.0290(19) 0.037(2) -0.0001(15) -0.0023(15) -0.0167(16)
C2_13 0.042(3) 0.036(2) 0.030(2) 0.0013(18) -0.0028(18) -0.025(2)
C1_13 0.024(2) 0.028(2) 0.026(2) -0.0024(16) -0.0003(16) -0.0070(18)
N1_14 0.043(2) 0.044(2) 0.034(2) -0.0026(18) 0.0018(17) -0.020(2)
C2_14 0.034(2) 0.040(3) 0.035(2) -0.007(2) 0.0003(19) -0.013(2)
C1_14 0.034(2) 0.044(3) 0.029(2) 0.002(2) -0.0042(18) -0.021(2)
N1_15 0.041(2) 0.040(2) 0.043(2) -0.0003(18) -0.0096(19) -0.0198(19)
C2_15 0.054(3) 0.048(3) 0.047(3) 0.005(2) -0.015(3) -0.012(3)
C1_15 0.043(3) 0.035(2) 0.032(2) -0.0030(19) 0.001(2) -0.022(2)
N1_16 0.039(2) 0.034(2) 0.043(2) -0.0071(17) 0.0003(17) -0.0206(18)
C2_16 0.058(3) 0.081(4) 0.043(3) -0.004(3) -0.002(2) -0.052(3)
C1_16 0.040(3) 0.039(2) 0.027(2) -0.0027(18) -0.0048(18) -0.022(2)

loop_
_atom_type_symbol
_atom_type_description
_atom_type_scat_dispersion_real
_atom_type_scat_dispersion_imag
_atom_type_scat_source
C C 0.0033 0.0016 'International Tables Vol C Tables 4.2.6.8 and 6.1.1.4'
H H 0.0000 0.0000 'International Tables Vol C Tables 4.2.6.8 and 6.1.1.4'
N N 0.0061 0.0033 'International Tables Vol C Tables 4.2.6.8 and 6.1.1.4'
O O 0.0106 0.0060 'International Tables Vol C Tables 4.2.6.8 and 6.1.1.4'
F F 0.0171 0.0103 'International Tables Vol C Tables 4.2.6.8 and 6.1.1.4'
Al Al 0.0645 0.0514 'International Tables Vol C Tables 4.2.6.8 and 6.1.1.4'
Sn Sn -0.6537 1.4246 'International Tables Vol C Tables 4.2.6.8 and 6.1.1.4'

loop_
_geom_angle_atom_site_label_1
_geom_angle_atom_site_label_2
_geom_angle_atom_site_label_3
_geom_angle
C1_10 O1_10 Al2 154(3)
O1_10 C1_10 C3_10 110(2)
O1_10 C1_10 C2_10 110(2)
C3_10 C1_10 C2_10 108.5(16)
O1_10 C1_10 C4_10 110.0(18)
C3_10 C1_10 C4_10 108.2(16)
C2_10 C1_10 C4_10 109.5(16)
F1_10 C2_10 F2_10 108(2)
F1_10 C2_10 F3_10 106.6(19)
F2_10 C2_10 F3_10 107(2)
F1_10 C2_10 C1_10 111(2)
F2_10 C2_10 C1_10 113(4)
F3_10 C2_10 C1_10 110(2)
F5_10 C3_10 F6_10 108(2)
F5_10 C3_10 F4_10 106(2)
F6_10 C3_10 F4_10 107(2)
F5_10 C3_10 C1_10 111(3)
F6_10 C3_10 C1_10 113(4)
F4_10 C3_10 C1_10 111(2)
F9_10 C4_10 F8_10 108(2)
F9_10 C4_10 F7_10 107(2)
F8_10 C4_10 F7_10 108(2)
F9_10 C4_10 C1_10 110(2)
F8_10 C4_10 C1_10 113(4)
F7_10 C4_10 C1_10 111(2)
C1_9 O1_9 Al2 143.1(16)
O1_9 C1_9 C4_9 111.9(13)
O1_9 C1_9 C2_9 107.3(10)
C4_9 C1_9 C2_9 109.2(8)
O1_9 C1_9 C3_9 110.6(14)
C4_9 C1_9 C3_9 108.7(8)
C2_9 C1_9 C3_9 109.1(8)
F1_9 C2_9 F3_9 106.9(11)
F1_9 C2_9 F2_9 106.9(8)
F3_9 C2_9 F2_9 108.3(16)
F1_9 C2_9 C1_9 111.3(7)
F3_9 C2_9 C1_9 109.7(17)
F2_9 C2_9 C1_9 113.4(12)
F4_9 C3_9 F6_9 109.1(12)
F4_9 C3_9 F5_9 104.9(9)
F6_9 C3_9 F5_9 107.7(8)
F4_9 C3_9 C1_9 109.5(13)
F6_9 C3_9 C1_9 114.6(8)
F5_9 C3_9 C1_9 110.5(7)
F7_9 C4_9 F9_9 105.5(11)
F7_9 C4_9 F8_9 106.0(10)
F9_9 C4_9 F8_9 108.4(12)
F7_9 C4_9 C1_9 113.4(9)
F9_9 C4_9 C1_9 110.7(13)
F8_9 C4_9 C1_9 112.6(10)
C1_8 O1_8 Al2 147.0(14)
O1_8 C1_8 C4_8 109.0(11)
O1_8 C1_8 C3_8 112.0(11)
C4_8 C1_8 C3_8 109.2(7)
O1_8 C1_8 C2_8 107.6(10)
C4_8 C1_8 C2_8 109.7(7)
C3_8 C1_8 C2_8 109.3(7)
F1_8 C2_8 F2_8 106.3(14)
F1_8 C2_8 F3_8 108.2(10)
F2_8 C2_8 F3_8 106.0(8)
F1_8 C2_8 C1_8 113.0(15)
F2_8 C2_8 C1_8 113.3(11)
F3_8 C2_8 C1_8 109.7(6)
F4_8 C3_8 F5_8 107.0(9)
F4_8 C3_8 F6_8 107.6(8)
F5_8 C3_8 F6_8 106.5(10)
F4_8 C3_8 C1_8 112.1(7)
F5_8 C3_8 C1_8 112.1(10)
F6_8 C3_8 C1_8 111.3(7)
F7_8 C4_8 F8_8 107.7(11)
F7_8 C4_8 F9_8 107.7(9)
F8_8 C4_8 F9_8 107.1(6)
F7_8 C4_8 C1_8 110.8(10)
F8_8 C4_8 C1_8 112.5(8)
F9_8 C4_8 C1_8 110.8(6)
C1_7 O1_7 Al2 148.0(2)
O1_7 C1_7 C2_7 110.3(3)
O1_7 C1_7 C4_7 108.2(3)
C2_7 C1_7 C4_7 108.9(3)
O1_7 C1_7 C3_7 112.2(3)
C2_7 C1_7 C3_7 109.0(3)
C4_7 C1_7 C3_7 108.2(3)
F3_7 C2_7 F2_7 107.2(3)
F3_7 C2_7 F1_7 107.7(4)
F2_7 C2_7 F1_7 107.8(3)
F3_7 C2_7 C1_7 110.2(3)
F2_7 C2_7 C1_7 112.6(3)
F1_7 C2_7 C1_7 111.0(3)
F4_7 C3_7 F6_7 107.8(3)
F4_7 C3_7 F5_7 108.4(3)
F6_7 C3_7 F5_7 107.3(3)
F4_7 C3_7 C1_7 110.1(3)
F6_7 C3_7 C1_7 112.9(3)
F5_7 C3_7 C1_7 110.1(3)
F7_7 C4_7 F9_7 107.9(4)
F7_7 C4_7 F8_7 107.0(4)
F9_7 C4_7 F8_7 107.3(4)
F7_7 C4_7 C1_7 111.2(4)
F9_7 C4_7 C1_7 110.4(4)
F8_7 C4_7 C1_7 112.8(4)
C1_6 O1_6 Al2 147.9(3)
O1_6 C1_6 C4_6 108.0(3)
O1_6 C1_6 C3_6 110.2(3)
C4_6 C1_6 C3_6 109.1(3)
O1_6 C1_6 C2_6 111.0(3)
C4_6 C1_6 C2_6 109.1(3)
C3_6 C1_6 C2_6 109.5(3)
F3_6 C2_6 F1_6 107.8(4)
F3_6 C2_6 F2_6 107.1(3)
F1_6 C2_6 F2_6 107.4(3)
F3_6 C2_6 C1_6 111.6(3)
F1_6 C2_6 C1_6 110.8(3)
F2_6 C2_6 C1_6 111.9(4)
F4_6 C3_6 F6_6 108.4(3)
F4_6 C3_6 F5_6 106.9(3)
F6_6 C3_6 F5_6 107.1(3)
F4_6 C3_6 C1_6 111.2(3)
F6_6 C3_6 C1_6 112.6(3)
F5_6 C3_6 C1_6 110.4(3)
F7_6 C4_6 F9_6 107.1(4)
F7_6 C4_6 F8_6 107.7(4)
F9_6 C4_6 F8_6 106.7(3)
F7_6 C4_6 C1_6 111.2(3)
F9_6 C4_6 C1_6 111.7(4)
F8_6 C4_6 C1_6 112.2(3)
C1_5 O1_5 Al2 147.1(4)
O1_5 C1_5 C2_5 110.4(4)
O1_5 C1_5 C4_5 111.3(4)
C2_5 C1_5 C4_5 110.2(4)
O1_5 C1_5 C3_5 106.8(4)
C2_5 C1_5 C3_5 109.7(4)
C4_5 C1_5 C3_5 108.2(4)
F3_5 C2_5 F1_5 108.3(5)
F3_5 C2_5 F2_5 107.4(4)
F1_5 C2_5 F2_5 106.3(5)
F3_5 C2_5 C1_5 110.8(5)
F1_5 C2_5 C1_5 111.2(4)
F2_5 C2_5 C1_5 112.7(5)
F4_5 C3_5 F5_5 107.7(5)
F4_5 C3_5 F6_5 107.7(5)
F5_5 C3_5 F6_5 107.2(5)
F4_5 C3_5 C1_5 111.7(4)
F5_5 C3_5 C1_5 111.3(5)
F6_5 C3_5 C1_5 111.1(5)
F7_5 C4_5 F8_5 107.7(4)
F7_5 C4_5 F9_5 107.7(4)
F8_5 C4_5 F9_5 108.0(4)
F7_5 C4_5 C1_5 111.7(4)
F8_5 C4_5 C1_5 112.1(4)
F9_5 C4_5 C1_5 109.6(4)
C1_4 O1_4 Al1 150.7(3)
O1_4 C1_4 C3_4 110.1(3)
O1_4 C1_4 C4_4 107.8(3)
C3_4 C1_4 C4_4 109.7(3)
O1_4 C1_4 C2_4 111.5(3)
C3_4 C1_4 C2_4 108.9(3)
C4_4 C1_4 C2_4 108.8(3)
F2_4 C2_4 F1_4 107.8(3)
F2_4 C2_4 F3_4 108.0(3)
F1_4 C2_4 F3_4 107.0(3)
F2_4 C2_4 C1_4 112.4(3)
F1_4 C2_4 C1_4 110.5(3)
F3_4 C2_4 C1_4 110.9(3)
F4_4 C3_4 F6_4 108.0(3)
F4_4 C3_4 F5_4 106.6(3)
F6_4 C3_4 F5_4 106.4(3)
F4_4 C3_4 C1_4 111.9(3)
F6_4 C3_4 C1_4 113.1(3)
F5_4 C3_4 C1_4 110.5(3)
F7_4 C4_4 F9_4 108.4(3)
F7_4 C4_4 F8_4 105.8(3)
F9_4 C4_4 F8_4 107.6(3)
F7_4 C4_4 C1_4 111.2(3)
F9_4 C4_4 C1_4 111.5(3)
F8_4 C4_4 C1_4 112.1(3)
C1_3 O1_3 Al1 147.8(3)
O1_3 C1_3 C4_3 112.0(3)
O1_3 C1_3 C3_3 109.4(3)
C4_3 C1_3 C3_3 109.1(3)
O1_3 C1_3 C2_3 108.3(3)
C4_3 C1_3 C2_3 109.3(3)
C3_3 C1_3 C2_3 108.7(3)
F1_3 C2_3 F3_3 107.9(4)
F1_3 C2_3 F2_3 108.0(4)
F3_3 C2_3 F2_3 106.7(4)
F1_3 C2_3 C1_3 110.6(4)
F3_3 C2_3 C1_3 110.6(4)
F2_3 C2_3 C1_3 112.9(3)
F4_3 C3_3 F5_3 107.7(4)
F4_3 C3_3 F6_3 107.4(4)
F5_3 C3_3 F6_3 106.8(4)
F4_3 C3_3 C1_3 111.5(3)
F5_3 C3_3 C1_3 111.3(3)
F6_3 C3_3 C1_3 112.0(4)
F8_3 C4_3 F9_3 107.4(4)
F8_3 C4_3 F7_3 107.5(3)
F9_3 C4_3 F7_3 107.7(3)
F8_3 C4_3 C1_3 113.1(3)
F9_3 C4_3 C1_3 110.0(3)
F7_3 C4_3 C1_3 111.0(3)
C1_2 O1_2 Al1 146.5(3)
O1_2 C1_2 C3_2 108.9(3)
O1_2 C1_2 C2_2 110.1(3)
C3_2 C1_2 C2_2 109.3(3)
O1_2 C1_2 C4_2 110.9(3)
C3_2 C1_2 C4_2 109.1(3)
C2_2 C1_2 C4_2 108.5(3)
F3_2 C2_2 F2_2 108.4(4)
F3_2 C2_2 F1_2 107.7(4)
F2_2 C2_2 F1_2 106.3(4)
F3_2 C2_2 C1_2 110.7(4)
F2_2 C2_2 C1_2 112.7(4)
F1_2 C2_2 C1_2 110.8(4)
F4_2 C3_2 F5_2 108.3(4)
F4_2 C3_2 F6_2 107.5(4)
F5_2 C3_2 F6_2 106.6(4)
F4_2 C3_2 C1_2 111.5(4)
F5_2 C3_2 C1_2 111.1(4)
F6_2 C3_2 C1_2 111.6(4)
F8_2 C4_2 F9_2 108.2(4)
F8_2 C4_2 F7_2 108.5(3)
F9_2 C4_2 F7_2 107.4(4)
F8_2 C4_2 C1_2 113.0(4)
F9_2 C4_2 C1_2 110.4(3)
F7_2 C4_2 C1_2 109.2(4)
C1_1 O1_1 Al1 148.9(3)
O1_1 C1_1 C4_1 108.3(3)
O1_1 C1_1 C3_1 110.9(3)
C4_1 C1_1 C3_1 110.2(3)
O1_1 C1_1 C2_1 110.8(3)
C4_1 C1_1 C2_1 108.6(3)
C3_1 C1_1 C2_1 108.0(3)
F1_1 C2_1 F3_1 107.4(4)
F1_1 C2_1 F2_1 107.2(4)
F3_1 C2_1 F2_1 107.1(3)
F1_1 C2_1 C1_1 110.7(3)
F3_1 C2_1 C1_1 111.8(4)
F2_1 C2_1 C1_1 112.3(3)
F5_1 C3_1 F6_1 108.0(4)
F5_1 C3_1 F4_1 106.9(4)
F6_1 C3_1 F4_1 107.0(4)
F5_1 C3_1 C1_1 111.4(3)
F6_1 C3_1 C1_1 113.1(4)
F4_1 C3_1 C1_1 110.2(4)
F7_1 C4_1 F9_1 108.1(4)
F7_1 C4_1 F8_1 107.3(3)
F9_1 C4_1 F8_1 107.0(3)
F7_1 C4_1 C1_1 110.7(3)
F9_1 C4_1 C1_1 110.8(3)
F8_1 C4_1 C1_1 112.7(3)
N1_11 Sn1 N1_13 79.17(12)
N1_11 Sn1 N1_12 89.91(13)
N1_13 Sn1 N1_12 77.11(12)
O1_2 Al1 O1_4 113.50(15)
O1_2 Al1 O1_1 106.32(15)
O1_4 Al1 O1_1 108.85(14)
O1_2 Al1 O1_3 108.27(14)
O1_4 Al1 O1_3 107.77(15)
O1_1 Al1 O1_3 112.22(15)
O1_6 Al2 O1_5 107.0(2)
O1_6 Al2 O1_9 110.0(8)
O1_6 Al2 O1_10 111.1(18)
O1_9 Al2 O1_10 109(2)
O1_6 Al2 O1_8 105.3(6)
O1_5 Al2 O1_8 114.5(8)
O1_6 Al2 O1_7 114.62(14)
O1_5 Al2 O1_7 107.8(2)
O1_9 Al2 O1_7 107.4(7)
O1_10 Al2 O1_7 104.1(18)
O1_8 Al2 O1_7 107.7(6)
N1_11 C4_11 C3_11 122.6(4)
N1_11 C4_11 H4_11 118.7
C3_11 C4_11 H4_11 118.7
N2_11 C3_11 C4_11 121.0(4)
N2_11 C3_11 H3_11 119.5
C4_11 C3_11 H3_11 119.5
N2_11 C2_11 C1_11 122.4(4)
N2_11 C2_11 H2_11 118.8
C1_11 C2_11 H2_11 118.8
C2_11 N2_11 C3_11 116.4(4)
N1_11 C1_11 C2_11 121.0(4)
N1_11 C1_11 H1_11 119.5
C2_11 C1_11 H1_11 119.5
C4_11 N1_11 C1_11 116.6(4)
C4_11 N1_11 Sn1 129.0(3)
C1_11 N1_11 Sn1 114.4(3)
C1_12 N1_12 C4_12 115.9(4)
C1_12 N1_12 Sn1 124.0(3)
C4_12 N1_12 Sn1 118.1(3)
N1_12 C1_12 C2_12 122.7(4)
N1_12 C1_12 H1_12 118.6
C2_12 C1_12 H1_12 118.6
C2_12 N2_12 C3_12 116.2(4)
N2_12 C2_12 C1_12 122.0(4)
N2_12 C2_12 H2_12 119.0
C1_12 C2_12 H2_12 119.0
N2_12 C3_12 C4_12 122.1(5)
N2_12 C3_12 H3_12 118.9
C4_12 C3_12 H3_12 118.9
N1_12 C4_12 C3_12 121.2(4)
N1_12 C4_12 H4_12 119.4
C3_12 C4_12 H4_12 119.4
C1_13 N1_13 Sn1 175.0(3)
C1_13 C2_13 H2A_13 109.5
C1_13 C2_13 H2B_13 109.5
H2A_13 C2_13 H2B_13 109.5
C1_13 C2_13 H2C_13 109.5
H2A_13 C2_13 H2C_13 109.5
H2B_13 C2_13 H2C_13 109.5
N1_13 C1_13 C2_13 178.1(5)
C1_14 C2_14 H2A_14 109.5
C1_14 C2_14 H2B_14 109.5
H2A_14 C2_14 H2B_14 109.5
C1_14 C2_14 H2C_14 109.5
H2A_14 C2_14 H2C_14 109.5
H2B_14 C2_14 H2C_14 109.5
N1_14 C1_14 C2_14 179.6(5)
C1_15 C2_15 H2A_15 109.5
C1_15 C2_15 H2B_15 109.5
H2A_15 C2_15 H2B_15 109.5
C1_15 C2_15 H2C_15 109.5
H2A_15 C2_15 H2C_15 109.5
H2B_15 C2_15 H2C_15 109.5
N1_15 C1_15 C2_15 178.6(5)
C1_16 C2_16 H2A_16 109.5
C1_16 C2_16 H2B_16 109.5
H2A_16 C2_16 H2B_16 109.5
C1_16 C2_16 H2C_16 109.5
H2A_16 C2_16 H2C_16 109.5
H2B_16 C2_16 H2C_16 109.5
N1_16 C1_16 C2_16 178.2(5)

loop_
_geom_bond_atom_site_label_1
_geom_bond_atom_site_label_2
_geom_bond_distance
O1_10 C1_10 1.353(18)
O1_10 Al2 1.729(14)
C1_10 C3_10 1.549(13)
C1_10 C2_10 1.550(13)
C1_10 C4_10 1.551(14)
C2_10 F1_10 1.327(14)
C2_10 F2_10 1.332(14)
C2_10 F3_10 1.339(14)
C3_10 F5_10 1.328(14)
C3_10 F6_10 1.333(14)
C3_10 F4_10 1.334(14)
C4_10 F9_10 1.329(14)
C4_10 F8_10 1.331(14)
C4_10 F7_10 1.336(14)
O1_9 C1_9 1.354(13)
O1_9 Al2 1.724(10)
C1_9 C4_9 1.543(11)
C1_9 C2_9 1.547(11)
C1_9 C3_9 1.549(11)
C2_9 F1_9 1.325(9)
C2_9 F3_9 1.332(12)
C2_9 F2_9 1.336(10)
C3_9 F4_9 1.329(11)
C3_9 F6_9 1.332(9)
C3_9 F5_9 1.337(10)
C4_9 F7_9 1.326(10)
C4_9 F9_9 1.331(11)
C4_9 F8_9 1.334(9)
O1_8 C1_8 1.362(12)
O1_8 Al2 1.730(9)
C1_8 C4_8 1.546(10)
C1_8 C3_8 1.548(10)
C1_8 C2_8 1.552(10)
C2_8 F1_8 1.329(12)
C2_8 F2_8 1.334(10)
C2_8 F3_8 1.348(8)
C3_8 F4_8 1.325(10)
C3_8 F5_8 1.331(10)
C3_8 F6_8 1.343(8)
C4_8 F7_8 1.316(11)
C4_8 F8_8 1.333(9)
C4_8 F9_8 1.333(8)
O1_7 C1_7 1.349(4)
O1_7 Al2 1.733(3)
C1_7 C2_7 1.545(5)
C1_7 C4_7 1.548(5)
C1_7 C3_7 1.557(5)
C2_7 F3_7 1.333(5)
C2_7 F2_7 1.334(5)
C2_7 F1_7 1.340(5)
C3_7 F4_7 1.320(5)
C3_7 F6_7 1.336(5)
C3_7 F5_7 1.343(5)
C4_7 F7_7 1.335(5)
C4_7 F9_7 1.336(5)
C4_7 F8_7 1.342(5)
O1_6 C1_6 1.359(4)
O1_6 Al2 1.716(3)
C1_6 C4_6 1.541(5)
C1_6 C3_6 1.548(5)
C1_6 C2_6 1.554(5)
C2_6 F3_6 1.330(5)
C2_6 F1_6 1.333(5)
C2_6 F2_6 1.339(5)
C3_6 F4_6 1.323(5)
C3_6 F6_6 1.335(4)
C3_6 F5_6 1.343(5)
C4_6 F7_6 1.325(5)
C4_6 F9_6 1.339(5)
C4_6 F8_6 1.343(5)
O1_5 C1_5 1.351(5)
O1_5 Al2 1.724(3)
C1_5 C2_5 1.544(7)
C1_5 C4_5 1.545(6)
C1_5 C3_5 1.559(6)
C2_5 F3_5 1.322(6)
C2_5 F1_5 1.329(7)
C2_5 F2_5 1.346(6)
C3_5 F4_5 1.317(7)
C3_5 F5_5 1.328(6)
C3_5 F6_5 1.354(6)
C4_5 F7_5 1.327(5)
C4_5 F8_5 1.333(6)
C4_5 F9_5 1.335(5)
O1_4 C1_4 1.352(4)
O1_4 Al1 1.721(3)
C1_4 C3_4 1.544(5)
C1_4 C4_4 1.553(5)
C1_4 C2_4 1.561(5)
C2_4 F2_4 1.324(4)
C2_4 F1_4 1.325(4)
C2_4 F3_4 1.327(4)
C3_4 F4_4 1.324(5)
C3_4 F6_4 1.335(4)
C3_4 F5_4 1.336(5)
C4_4 F7_4 1.319(5)
C4_4 F9_4 1.319(5)
C4_4 F8_4 1.350(5)
O1_3 C1_3 1.347(5)
O1_3 Al1 1.730(3)
C1_3 C4_3 1.550(5)
C1_3 C3_3 1.551(6)
C1_3 C2_3 1.552(5)
C2_3 F1_3 1.325(5)
C2_3 F3_3 1.327(5)
C2_3 F2_3 1.338(5)
C3_3 F4_3 1.324(5)
C3_3 F5_3 1.339(5)
C3_3 F6_3 1.345(5)
C4_3 F8_3 1.329(5)
C4_3 F9_3 1.333(5)
C4_3 F7_3 1.334(5)
O1_2 C1_2 1.349(4)
O1_2 Al1 1.719(3)
C1_2 C3_2 1.539(6)
C1_2 C2_2 1.558(5)
C1_2 C4_2 1.563(6)
C2_2 F3_2 1.319(5)
C2_2 F2_2 1.327(5)
C2_2 F1_2 1.348(6)
C3_2 F4_2 1.310(5)
C3_2 F5_2 1.330(5)
C3_2 F6_2 1.362(5)
C4_2 F8_2 1.318(5)
C4_2 F9_2 1.332(5)
C4_2 F7_2 1.343(5)
O1_1 C1_1 1.340(4)
O1_1 Al1 1.724(3)
C1_1 C4_1 1.548(5)
C1_1 C3_1 1.549(5)
C1_1 C2_1 1.565(6)
C2_1 F1_1 1.328(5)
C2_1 F3_1 1.335(5)
C2_1 F2_1 1.342(5)
C3_1 F5_1 1.323(5)
C3_1 F6_1 1.332(5)
C3_1 F4_1 1.339(5)
C4_1 F7_1 1.317(5)
C4_1 F9_1 1.331(5)
C4_1 F8_1 1.348(5)
Sn1 N1_11 2.373(4)
Sn1 N1_13 2.379(3)
Sn1 N1_12 2.421(3)
C4_11 N1_11 1.324(5)
C4_11 C3_11 1.382(6)
C4_11 H4_11 0.9500
C3_11 N2_11 1.348(6)
C3_11 H3_11 0.9500
C2_11 N2_11 1.339(6)
C2_11 C1_11 1.372(6)
C2_11 H2_11 0.9500
C1_11 N1_11 1.356(6)
C1_11 H1_11 0.9500
N1_12 C1_12 1.322(5)
N1_12 C4_12 1.357(6)
C1_12 C2_12 1.382(6)
C1_12 H1_12 0.9500
N2_12 C2_12 1.323(6)
N2_12 C3_12 1.344(6)
C2_12 H2_12 0.9500
C3_12 C4_12 1.379(6)
C3_12 H3_12 0.9500
C4_12 H4_12 0.9500
N1_13 C1_13 1.133(5)
C2_13 C1_13 1.456(6)
C2_13 H2A_13 0.9800
C2_13 H2B_13 0.9800
C2_13 H2C_13 0.9800
N1_14 C1_14 1.141(6)
C2_14 C1_14 1.464(7)
C2_14 H2A_14 0.9800
C2_14 H2B_14 0.9800
C2_14 H2C_14 0.9800
N1_15 C1_15 1.118(6)
C2_15 C1_15 1.457(7)
C2_15 H2A_15 0.9800
C2_15 H2B_15 0.9800
C2_15 H2C_15 0.9800
N1_16 C1_16 1.130(6)
C2_16 C1_16 1.458(7)
C2_16 H2A_16 0.9800
C2_16 H2B_16 0.9800
C2_16 H2C_16 0.9800

loop_
_geom_torsion_atom_site_label_1
_geom_torsion_atom_site_label_2
_geom_torsion_atom_site_label_3
_geom_torsion_atom_site_label_4
_geom_torsion
Al2 O1_10 C1_10 C3_10 88(9)
Al2 O1_10 C1_10 C2_10 -32(9)
Al2 O1_10 C1_10 C4_10 -153(9)
O1_10 C1_10 C2_10 F1_10 -41(3)
C3_10 C1_10 C2_10 F1_10 -162(2)
C4_10 C1_10 C2_10 F1_10 80(3)
O1_10 C1_10 C2_10 F2_10 -162(3)
C3_10 C1_10 C2_10 F2_10 77(3)
C4_10 C1_10 C2_10 F2_10 -41(3)
O1_10 C1_10 C2_10 F3_10 77(3)
C3_10 C1_10 C2_10 F3_10 -44(3)
C4_10 C1_10 C2_10 F3_10 -162(3)
O1_10 C1_10 C3_10 F5_10 -45(3)
C2_10 C1_10 C3_10 F5_10 76(3)
C4_10 C1_10 C3_10 F5_10 -165(3)
O1_10 C1_10 C3_10 F6_10 -167(3)
C2_10 C1_10 C3_10 F6_10 -46(3)
C4_10 C1_10 C3_10 F6_10 73(3)
O1_10 C1_10 C3_10 F4_10 73(3)
C2_10 C1_10 C3_10 F4_10 -166(2)
C4_10 C1_10 C3_10 F4_10 -47(3)
O1_10 C1_10 C4_10 F9_10 76(3)
C3_10 C1_10 C4_10 F9_10 -164(3)
C2_10 C1_10 C4_10 F9_10 -46(3)
O1_10 C1_10 C4_10 F8_10 -164(3)
C3_10 C1_10 C4_10 F8_10 -43(3)
C2_10 C1_10 C4_10 F8_10 75(3)
O1_10 C1_10 C4_10 F7_10 -43(3)
C3_10 C1_10 C4_10 F7_10 78(3)
C2_10 C1_10 C4_10 F7_10 -164(3)
Al2 O1_9 C1_9 C4_9 59(3)
Al2 O1_9 C1_9 C2_9 178(3)
Al2 O1_9 C1_9 C3_9 -63(3)
O1_9 C1_9 C2_9 F1_9 -78.8(15)
C4_9 C1_9 C2_9 F1_9 42.7(11)
C3_9 C1_9 C2_9 F1_9 161.3(8)
O1_9 C1_9 C2_9 F3_9 39(2)
C4_9 C1_9 C2_9 F3_9 160.9(15)
C3_9 C1_9 C2_9 F3_9 -80.5(16)
O1_9 C1_9 C2_9 F2_9 160.6(16)
C4_9 C1_9 C2_9 F2_9 -77.9(13)
C3_9 C1_9 C2_9 F2_9 40.7(14)
O1_9 C1_9 C3_9 F4_9 43.8(15)
C4_9 C1_9 C3_9 F4_9 -79.4(12)
C2_9 C1_9 C3_9 F4_9 161.6(11)
O1_9 C1_9 C3_9 F6_9 166.8(12)
C4_9 C1_9 C3_9 F6_9 43.6(11)
C2_9 C1_9 C3_9 F6_9 -75.4(11)
O1_9 C1_9 C3_9 F5_9 -71.2(14)
C4_9 C1_9 C3_9 F5_9 165.5(8)
C2_9 C1_9 C3_9 F5_9 46.5(11)
O1_9 C1_9 C4_9 F7_9 -83.0(15)
C2_9 C1_9 C4_9 F7_9 158.4(10)
C3_9 C1_9 C4_9 F7_9 39.5(13)
O1_9 C1_9 C4_9 F9_9 35.3(16)
C2_9 C1_9 C4_9 F9_9 -83.3(13)
C3_9 C1_9 C4_9 F9_9 157.8(11)
O1_9 C1_9 C4_9 F8_9 156.7(13)
C2_9 C1_9 C4_9 F8_9 38.1(11)
C3_9 C1_9 C4_9 F8_9 -80.8(10)
Al2 O1_8 C1_8 C4_8 113(3)
Al2 O1_8 C1_8 C3_8 -8(3)
Al2 O1_8 C1_8 C2_8 -129(3)
O1_8 C1_8 C2_8 F1_8 -43.0(16)
C4_8 C1_8 C2_8 F1_8 75.5(14)
C3_8 C1_8 C2_8 F1_8 -164.9(13)
O1_8 C1_8 C2_8 F2_8 -164.1(12)
C4_8 C1_8 C2_8 F2_8 -45.5(11)
C3_8 C1_8 C2_8 F2_8 74.1(10)
O1_8 C1_8 C2_8 F3_8 77.8(12)
C4_8 C1_8 C2_8 F3_8 -163.7(7)
C3_8 C1_8 C2_8 F3_8 -44.1(10)
O1_8 C1_8 C3_8 F4_8 79.3(14)
C4_8 C1_8 C3_8 F4_8 -41.5(11)
C2_8 C1_8 C3_8 F4_8 -161.5(9)
O1_8 C1_8 C3_8 F5_8 -41.0(15)
C4_8 C1_8 C3_8 F5_8 -161.9(10)
C2_8 C1_8 C3_8 F5_8 78.1(12)
O1_8 C1_8 C3_8 F6_8 -160.2(12)
C4_8 C1_8 C3_8 F6_8 78.9(9)
C2_8 C1_8 C3_8 F6_8 -41.0(10)
O1_8 C1_8 C4_8 F7_8 -45.0(14)
C3_8 C1_8 C4_8 F7_8 77.7(12)
C2_8 C1_8 C4_8 F7_8 -162.6(11)
O1_8 C1_8 C4_8 F8_8 -165.5(11)
C3_8 C1_8 C4_8 F8_8 -42.9(10)
C2_8 C1_8 C4_8 F8_8 76.8(10)
O1_8 C1_8 C4_8 F9_8 74.6(11)
C3_8 C1_8 C4_8 F9_8 -162.8(7)
C2_8 C1_8 C4_8 F9_8 -43.0(10)
Al2 O1_7 C1_7 C2_7 -102.6(5)
Al2 O1_7 C1_7 C4_7 138.4(4)
Al2 O1_7 C1_7 C3_7 19.1(6)
O1_7 C1_7 C2_7 F3_7 46.2(4)
C4_7 C1_7 C2_7 F3_7 164.8(3)
C3_7 C1_7 C2_7 F3_7 -77.4(4)
O1_7 C1_7 C2_7 F2_7 165.9(3)
C4_7 C1_7 C2_7 F2_7 -75.5(4)
C3_7 C1_7 C2_7 F2_7 42.3(4)
O1_7 C1_7 C2_7 F1_7 -73.1(4)
C4_7 C1_7 C2_7 F1_7 45.5(5)
C3_7 C1_7 C2_7 F1_7 163.3(3)
O1_7 C1_7 C3_7 F4_7 39.1(5)
C2_7 C1_7 C3_7 F4_7 161.6(3)
C4_7 C1_7 C3_7 F4_7 -80.2(4)
O1_7 C1_7 C3_7 F6_7 159.7(3)
C2_7 C1_7 C3_7 F6_7 -77.8(4)
C4_7 C1_7 C3_7 F6_7 40.4(5)
O1_7 C1_7 C3_7 F5_7 -80.3(4)
C2_7 C1_7 C3_7 F5_7 42.1(4)
C4_7 C1_7 C3_7 F5_7 160.4(3)
O1_7 C1_7 C4_7 F7_7 -74.0(4)
C2_7 C1_7 C4_7 F7_7 166.0(3)
C3_7 C1_7 C4_7 F7_7 47.7(4)
O1_7 C1_7 C4_7 F9_7 45.7(4)
C2_7 C1_7 C4_7 F9_7 -74.3(4)
C3_7 C1_7 C4_7 F9_7 167.4(3)
O1_7 C1_7 C4_7 F8_7 165.8(4)
C2_7 C1_7 C4_7 F8_7 45.8(5)
C3_7 C1_7 C4_7 F8_7 -72.5(5)
Al2 O1_6 C1_6 C4_6 177.9(4)
Al2 O1_6 C1_6 C3_6 58.9(6)
Al2 O1_6 C1_6 C2_6 -62.5(6)
O1_6 C1_6 C2_6 F3_6 79.4(4)
C4_6 C1_6 C2_6 F3_6 -161.6(3)
C3_6 C1_6 C2_6 F3_6 -42.4(4)
O1_6 C1_6 C2_6 F1_6 -40.7(5)
C4_6 C1_6 C2_6 F1_6 78.2(4)
C3_6 C1_6 C2_6 F1_6 -162.5(3)
O1_6 C1_6 C2_6 F2_6 -160.6(3)
C4_6 C1_6 C2_6 F2_6 -41.7(5)
C3_6 C1_6 C2_6 F2_6 77.6(4)
O1_6 C1_6 C3_6 F4_6 72.5(4)
C4_6 C1_6 C3_6 F4_6 -45.9(4)
C2_6 C1_6 C3_6 F4_6 -165.2(3)
O1_6 C1_6 C3_6 F6_6 -165.6(3)
C4_6 C1_6 C3_6 F6_6 76.0(4)
C2_6 C1_6 C3_6 F6_6 -43.3(4)
O1_6 C1_6 C3_6 F5_6 -45.9(4)
C4_6 C1_6 C3_6 F5_6 -164.3(3)
C2_6 C1_6 C3_6 F5_6 76.4(4)
O1_6 C1_6 C4_6 F7_6 -40.7(5)
C3_6 C1_6 C4_6 F7_6 79.0(4)
C2_6 C1_6 C4_6 F7_6 -161.5(3)
O1_6 C1_6 C4_6 F9_6 78.9(4)
C3_6 C1_6 C4_6 F9_6 -161.4(3)
C2_6 C1_6 C4_6 F9_6 -41.9(4)
O1_6 C1_6 C4_6 F8_6 -161.4(3)
C3_6 C1_6 C4_6 F8_6 -41.7(5)
C2_6 C1_6 C4_6 F8_6 77.9(4)
Al2 O1_5 C1_5 C2_5 64.3(9)
Al2 O1_5 C1_5 C4_5 -58.5(9)
Al2 O1_5 C1_5 C3_5 -176.5(7)
O1_5 C1_5 C2_5 F3_5 39.5(6)
C4_5 C1_5 C2_5 F3_5 162.9(4)
C3_5 C1_5 C2_5 F3_5 -78.0(5)
O1_5 C1_5 C2_5 F1_5 -81.0(5)
C4_5 C1_5 C2_5 F1_5 42.4(5)
C3_5 C1_5 C2_5 F1_5 161.5(4)
O1_5 C1_5 C2_5 F2_5 159.8(5)
C4_5 C1_5 C2_5 F2_5 -76.8(6)
C3_5 C1_5 C2_5 F2_5 42.3(6)
O1_5 C1_5 C3_5 F4_5 43.4(6)
C2_5 C1_5 C3_5 F4_5 163.1(4)
C4_5 C1_5 C3_5 F4_5 -76.6(5)
O1_5 C1_5 C3_5 F5_5 -77.0(6)
C2_5 C1_5 C3_5 F5_5 42.7(6)
C4_5 C1_5 C3_5 F5_5 163.0(5)
O1_5 C1_5 C3_5 F6_5 163.7(5)
C2_5 C1_5 C3_5 F6_5 -76.6(6)
C4_5 C1_5 C3_5 F6_5 43.7(7)
O1_5 C1_5 C4_5 F7_5 -72.2(5)
C2_5 C1_5 C4_5 F7_5 164.9(4)
C3_5 C1_5 C4_5 F7_5 44.9(5)
O1_5 C1_5 C4_5 F8_5 166.9(5)
C2_5 C1_5 C4_5 F8_5 44.0(6)
C3_5 C1_5 C4_5 F8_5 -76.0(6)
O1_5 C1_5 C4_5 F9_5 47.0(6)
C2_5 C1_5 C4_5 F9_5 -75.9(5)
C3_5 C1_5 C4_5 F9_5 164.1(4)
Al1 O1_4 C1_4 C3_4 86.2(6)
Al1 O1_4 C1_4 C4_4 -154.2(4)
Al1 O1_4 C1_4 C2_4 -34.8(7)
O1_4 C1_4 C2_4 F2_4 -163.7(3)
C3_4 C1_4 C2_4 F2_4 74.5(4)
C4_4 C1_4 C2_4 F2_4 -45.0(4)
O1_4 C1_4 C2_4 F1_4 -43.3(4)
C3_4 C1_4 C2_4 F1_4 -165.0(3)
C4_4 C1_4 C2_4 F1_4 75.5(4)
O1_4 C1_4 C2_4 F3_4 75.2(4)
C3_4 C1_4 C2_4 F3_4 -46.5(4)
C4_4 C1_4 C2_4 F3_4 -166.0(3)
O1_4 C1_4 C3_4 F4_4 72.4(4)
C4_4 C1_4 C3_4 F4_4 -46.1(4)
C2_4 C1_4 C3_4 F4_4 -165.1(3)
O1_4 C1_4 C3_4 F6_4 -165.4(3)
C4_4 C1_4 C3_4 F6_4 76.2(4)
C2_4 C1_4 C3_4 F6_4 -42.8(4)
O1_4 C1_4 C3_4 F5_4 -46.2(4)
C4_4 C1_4 C3_4 F5_4 -164.7(3)
C2_4 C1_4 C3_4 F5_4 76.3(4)
O1_4 C1_4 C4_4 F7_4 -46.5(4)
C3_4 C1_4 C4_4 F7_4 73.4(4)
C2_4 C1_4 C4_4 F7_4 -167.6(3)
O1_4 C1_4 C4_4 F9_4 74.5(4)
C3_4 C1_4 C4_4 F9_4 -165.6(3)
C2_4 C1_4 C4_4 F9_4 -46.6(4)
O1_4 C1_4 C4_4 F8_4 -164.8(3)
C3_4 C1_4 C4_4 F8_4 -44.9(4)
C2_4 C1_4 C4_4 F8_4 74.1(4)
Al1 O1_3 C1_3 C4_3 4.7(7)
Al1 O1_3 C1_3 C3_3 -116.4(5)
Al1 O1_3 C1_3 C2_3 125.3(5)
O1_3 C1_3 C2_3 F1_3 -74.2(4)
C4_3 C1_3 C2_3 F1_3 48.1(5)
C3_3 C1_3 C2_3 F1_3 167.0(4)
O1_3 C1_3 C2_3 F3_3 45.3(5)
C4_3 C1_3 C2_3 F3_3 167.6(3)
C3_3 C1_3 C2_3 F3_3 -73.5(4)
O1_3 C1_3 C2_3 F2_3 164.7(4)
C4_3 C1_3 C2_3 F2_3 -73.0(5)
C3_3 C1_3 C2_3 F2_3 45.9(5)
O1_3 C1_3 C3_3 F4_3 46.4(5)
C4_3 C1_3 C3_3 F4_3 -76.5(4)
C2_3 C1_3 C3_3 F4_3 164.5(4)
O1_3 C1_3 C3_3 F5_3 -73.7(4)
C4_3 C1_3 C3_3 F5_3 163.4(4)
C2_3 C1_3 C3_3 F5_3 44.3(5)
O1_3 C1_3 C3_3 F6_3 166.8(3)
C4_3 C1_3 C3_3 F6_3 43.9(4)
C2_3 C1_3 C3_3 F6_3 -75.2(4)
O1_3 C1_3 C4_3 F8_3 160.1(4)
C3_3 C1_3 C4_3 F8_3 -78.6(4)
C2_3 C1_3 C4_3 F8_3 40.1(5)
O1_3 C1_3 C4_3 F9_3 40.0(5)
C3_3 C1_3 C4_3 F9_3 161.4(3)
C2_3 C1_3 C4_3 F9_3 -79.9(4)
O1_3 C1_3 C4_3 F7_3 -79.0(4)
C3_3 C1_3 C4_3 F7_3 42.3(4)
C2_3 C1_3 C4_3 F7_3 161.0(3)
Al1 O1_2 C1_2 C3_2 -169.4(4)
Al1 O1_2 C1_2 C2_2 70.7(6)
Al1 O1_2 C1_2 C4_2 -49.3(6)
O1_2 C1_2 C2_2 F3_2 39.8(5)
C3_2 C1_2 C2_2 F3_2 -79.7(4)
C4_2 C1_2 C2_2 F3_2 161.4(4)
O1_2 C1_2 C2_2 F2_2 161.5(4)
C3_2 C1_2 C2_2 F2_2 41.9(5)
C4_2 C1_2 C2_2 F2_2 -77.0(5)
O1_2 C1_2 C2_2 F1_2 -79.6(4)
C3_2 C1_2 C2_2 F1_2 160.8(3)
C4_2 C1_2 C2_2 F1_2 41.9(4)
O1_2 C1_2 C3_2 F4_2 43.4(5)
C2_2 C1_2 C3_2 F4_2 163.8(4)
C4_2 C1_2 C3_2 F4_2 -77.8(4)
O1_2 C1_2 C3_2 F5_2 -77.5(4)
C2_2 C1_2 C3_2 F5_2 42.8(5)
C4_2 C1_2 C3_2 F5_2 161.3(4)
O1_2 C1_2 C3_2 F6_2 163.7(3)
C2_2 C1_2 C3_2 F6_2 -76.0(4)
C4_2 C1_2 C3_2 F6_2 42.5(5)
O1_2 C1_2 C4_2 F8_2 164.5(3)
C3_2 C1_2 C4_2 F8_2 -75.6(4)
C2_2 C1_2 C4_2 F8_2 43.4(5)
O1_2 C1_2 C4_2 F9_2 43.1(5)
C3_2 C1_2 C4_2 F9_2 163.1(3)
C2_2 C1_2 C4_2 F9_2 -77.9(4)
O1_2 C1_2 C4_2 F7_2 -74.7(4)
C3_2 C1_2 C4_2 F7_2 45.2(4)
C2_2 C1_2 C4_2 F7_2 164.2(3)
Al1 O1_1 C1_1 C4_1 -168.7(4)
Al1 O1_1 C1_1 C3_1 70.2(6)
Al1 O1_1 C1_1 C2_1 -49.7(6)
O1_1 C1_1 C2_1 F1_1 -37.4(5)
C4_1 C1_1 C2_1 F1_1 81.5(4)
C3_1 C1_1 C2_1 F1_1 -159.0(3)
O1_1 C1_1 C2_1 F3_1 82.4(4)
C4_1 C1_1 C2_1 F3_1 -158.7(3)
C3_1 C1_1 C2_1 F3_1 -39.2(4)
O1_1 C1_1 C2_1 F2_1 -157.2(3)
C4_1 C1_1 C2_1 F2_1 -38.3(5)
C3_1 C1_1 C2_1 F2_1 81.2(4)
O1_1 C1_1 C3_1 F5_1 -45.8(5)
C4_1 C1_1 C3_1 F5_1 -165.7(4)
C2_1 C1_1 C3_1 F5_1 75.7(4)
O1_1 C1_1 C3_1 F6_1 -167.7(4)
C4_1 C1_1 C3_1 F6_1 72.4(5)
C2_1 C1_1 C3_1 F6_1 -46.1(5)
O1_1 C1_1 C3_1 F4_1 72.6(4)
C4_1 C1_1 C3_1 F4_1 -47.3(4)
C2_1 C1_1 C3_1 F4_1 -165.8(3)
O1_1 C1_1 C4_1 F7_1 -45.4(4)
C3_1 C1_1 C4_1 F7_1 76.1(4)
C2_1 C1_1 C4_1 F7_1 -165.8(3)
O1_1 C1_1 C4_1 F9_1 74.5(4)
C3_1 C1_1 C4_1 F9_1 -164.0(3)
C2_1 C1_1 C4_1 F9_1 -45.9(4)
O1_1 C1_1 C4_1 F8_1 -165.6(3)
C3_1 C1_1 C4_1 F8_1 -44.2(5)
C2_1 C1_1 C4_1 F8_1 73.9(4)
C1_2 O1_2 Al1 O1_4 76.9(5)
C1_2 O1_2 Al1 O1_1 -163.4(4)
C1_2 O1_2 Al1 O1_3 -42.7(5)
C1_4 O1_4 Al1 O1_2 80.0(5)
C1_4 O1_4 Al1 O1_1 -38.2(6)
C1_4 O1_4 Al1 O1_3 -160.1(5)
C1_1 O1_1 Al1 O1_2 23.4(5)
C1_1 O1_1 Al1 O1_4 146.0(5)
C1_1 O1_1 Al1 O1_3 -94.8(5)
C1_3 O1_3 Al1 O1_2 159.8(5)
C1_3 O1_3 Al1 O1_4 36.6(5)
C1_3 O1_3 Al1 O1_1 -83.2(5)
C1_6 O1_6 Al2 O1_5 43.0(5)
C1_6 O1_6 Al2 O1_9 162.3(10)
C1_6 O1_6 Al2 O1_10 41(2)
C1_6 O1_6 Al2 O1_8 165.2(9)
C1_6 O1_6 Al2 O1_7 -76.5(5)
C1_5 O1_5 Al2 O1_6 -154.6(7)
C1_5 O1_5 Al2 O1_8 89.0(10)
C1_5 O1_5 Al2 O1_7 -30.8(8)
C1_9 O1_9 Al2 O1_6 -32(3)
C1_9 O1_9 Al2 O1_10 91(4)
C1_9 O1_9 Al2 O1_7 -157(3)
C1_10 O1_10 Al2 O1_6 -158(8)
C1_10 O1_10 Al2 O1_9 81(9)
C1_10 O1_10 Al2 O1_7 -34(9)
C1_8 O1_8 Al2 O1_6 -40(3)
C1_8 O1_8 Al2 O1_5 77(3)
C1_8 O1_8 Al2 O1_7 -163(3)
C1_7 O1_7 Al2 O1_6 -84.5(5)
C1_7 O1_7 Al2 O1_5 156.4(5)
C1_7 O1_7 Al2 O1_9 38.0(10)
C1_7 O1_7 Al2 O1_10 154(2)
C1_7 O1_7 Al2 O1_8 32.3(9)
N1_11 C4_11 C3_11 N2_11 -0.8(7)
C1_11 C2_11 N2_11 C3_11 -0.8(7)
C4_11 C3_11 N2_11 C2_11 1.3(7)
N2_11 C2_11 C1_11 N1_11 -0.3(7)
C3_11 C4_11 N1_11 C1_11 -0.3(6)
C3_11 C4_11 N1_11 Sn1 178.8(3)
C2_11 C1_11 N1_11 C4_11 0.9(6)
C2_11 C1_11 N1_11 Sn1 -178.4(3)
C4_12 N1_12 C1_12 C2_12 -1.6(6)
Sn1 N1_12 C1_12 C2_12 162.0(3)
C3_12 N2_12 C2_12 C1_12 0.8(6)
N1_12 C1_12 C2_12 N2_12 0.8(7)
C2_12 N2_12 C3_12 C4_12 -1.6(7)
C1_12 N1_12 C4_12 C3_12 0.8(6)
Sn1 N1_12 C4_12 C3_12 -163.8(3)
N2_12 C3_12 C4_12 N1_12 0.8(7)
